data_4001288
loop_
_publ_author_name
'Villaescusa, L. A.'
'D\'iaz, I.'
'Barrett, P. A.'
'Nair, S.'
'LLoris-Cormano, J. M.'
'Mart\'inez-Ma\~nez, R.'
'Tsapatsis, M.'
'Liu, Z.'
'Terasaki, O.'
'Camblor, M. A.'

_publ_section_title
;
 Pure Silica Large Pore Zeolite ITQ-7:&#x00A0; Synthetic Strategies,
 Structure-Directing Effects, and Control and Nature of Structural
 Disorder
;
_journal_issue 7
_journal_name_full 'Chemistry of Materials'
_journal_page_first 1601
_journal_paper_doi 10.1021/cm0622248
_journal_volume 19
_journal_year 2007
_chemical_formula_sum 'C14 H28 Br N O'
_chemical_formula_weight 306.27
_chemical_name_systematic
; 
 ? 
;
_space_group_IT_number 14
_symmetry_cell_setting monoclinic
_symmetry_space_group_name_Hall '-P 2ybc'
_symmetry_space_group_name_H-M 'P 1 21/c 1'
_atom_sites_solution_hydrogens geom
_atom_sites_solution_primary direct
_atom_sites_solution_secondary difmap
_audit_creation_method SHELXL
_cell_angle_alpha 90.00
_cell_angle_beta 97.800(13)
_cell_angle_gamma 90.00
_cell_formula_units_Z 8
_cell_length_a 8.1795(15)
_cell_length_b 14.494(3)
_cell_length_c 26.543(4)
_cell_measurement_reflns_used 100
_cell_measurement_temperature 293(2)
_cell_measurement_theta_max 12.50
_cell_measurement_theta_min 4.66
_cell_volume 3117.7(10)
_computing_cell_refinement 'Siemens XSCANS'
_computing_data_collection 'Siemens XSCANS'
_computing_data_reduction 'Siemens SHELXTL'
_computing_molecular_graphics 'Siemens SHELXTL'
_computing_publication_material 'Siemens SHELXTL'
_computing_structure_refinement 'SHELXL-93 (Sheldrick, 1993)'
_computing_structure_solution 'SHELXS-86 (Sheldrick, 1990)'
_diffrn_ambient_temperature 293(2)
_diffrn_measurement_device 'Siemens P4'
_diffrn_measurement_method '2\q/\w scans'
_diffrn_radiation_monochromator graphite
_diffrn_radiation_source 'fine-focus sealed tube'
_diffrn_radiation_type MoK\a
_diffrn_radiation_wavelength 0.71073
_diffrn_reflns_av_R_equivalents 0.0641
_diffrn_reflns_av_sigmaI/netI 0.0658
_diffrn_reflns_limit_h_max 8
_diffrn_reflns_limit_h_min -8
_diffrn_reflns_limit_k_max 15
_diffrn_reflns_limit_k_min -15
_diffrn_reflns_limit_l_max 28
_diffrn_reflns_limit_l_min -28
_diffrn_reflns_number 8687
_diffrn_reflns_theta_max 22.50
_diffrn_reflns_theta_min 2.09
_diffrn_standards_decay_% 2.86
_diffrn_standards_interval_count 97
_diffrn_standards_number 3
_exptl_absorpt_coefficient_mu 2.625
_exptl_absorpt_correction_T_max 0.7990
_exptl_absorpt_correction_T_min 0.7666
_exptl_absorpt_correction_type empirical
_exptl_crystal_colour colorless
_exptl_crystal_density_diffrn 1.305
_exptl_crystal_F_000 1296
_exptl_crystal_size_max 0.12
_exptl_crystal_size_mid 0.10
_exptl_crystal_size_min 0.09
_refine_diff_density_max 0.733
_refine_diff_density_min -0.433
_refine_diff_density_rms 0.086
_refine_ls_extinction_method none
_refine_ls_goodness_of_fit_all 1.085
_refine_ls_goodness_of_fit_obs 1.109
_refine_ls_matrix_type full
_refine_ls_number_parameters 313
_refine_ls_number_reflns 4057
_refine_ls_number_restraints 4
_refine_ls_restrained_S_all 1.208
_refine_ls_restrained_S_obs 1.108
_refine_ls_R_factor_all 0.1037
_refine_ls_R_factor_obs 0.0581
_refine_ls_shift/esd_max 0.063
_refine_ls_shift/esd_mean 0.016
_refine_ls_structure_factor_coef Fsqd
_refine_ls_weighting_details 'w=1/[\s^2^(Fo^2^)+(0.1000P)^2^+0.0000P] where P=(Fo^2^+2Fc^2^)/3'
_refine_ls_weighting_scheme calc
_refine_ls_wR_factor_all 0.1958
_refine_ls_wR_factor_obs 0.1425
_reflns_number_observed 2643
_reflns_number_total 4077
_reflns_observed_criterion >2sigma(I)
_cod_data_source_file cm0622248si20060918_052400.cif
_cod_data_source_block e347b
_cod_depositor_comments
;
The following automatic conversions were performed:

'_symmetry_cell_setting' value 'Monoclinic' changed to 'monoclinic'
according to /home/saulius/struct/CIF-dictionaries/cif_core.dic
dictionary named 'cif_core.dic' version 2.4.1 from 2010-06-29.

Automatic conversion script
Id: cif_fix_values 1715 2011-07-08 13:25:40Z adriana 
;
_cod_original_cell_volume 3117.5(9)
_cod_original_sg_symbol_H-M P2(1)/c
_cod_database_code 4001288

loop_
_symmetry_equiv_pos_as_xyz
'x, y, z'
'-x, y+1/2, -z+1/2'
'-x, -y, -z'
'x, -y-1/2, z-1/2'

loop_
_atom_site_aniso_label
_atom_site_aniso_U_11
_atom_site_aniso_U_22
_atom_site_aniso_U_33
_atom_site_aniso_U_23
_atom_site_aniso_U_13
_atom_site_aniso_U_12
Br1 0.0770(6) 0.0626(5) 0.0563(5) -0.0094(4) 0.0125(4) -0.0127(4)
Br2 0.0998(7) 0.0721(6) 0.0766(7) -0.0206(5) 0.0189(5) 0.0074(5)
N1 0.037(3) 0.037(3) 0.049(3) 0.008(3) 0.008(3) 0.003(2)
N2 0.039(3) 0.035(3) 0.040(3) 0.003(2) 0.004(2) 0.002(2)
C1 0.064(5) 0.036(4) 0.067(5) -0.006(4) 0.016(4) -0.009(3)
C2 0.095(6) 0.060(5) 0.059(6) -0.018(4) 0.010(5) -0.009(5)
C3 0.092(6) 0.062(5) 0.057(5) -0.015(4) 0.027(5) -0.005(5)
C4 0.055(4) 0.054(4) 0.061(5) -0.002(4) 0.028(4) 0.002(4)
C5 0.040(4) 0.038(4) 0.059(5) 0.011(3) 0.011(3) 0.006(3)
C6 0.050(4) 0.041(4) 0.053(4) 0.008(3) 0.014(3) 0.000(3)
C7 0.074(5) 0.050(4) 0.037(4) -0.003(3) 0.012(4) -0.004(4)
C8 0.051(4) 0.062(5) 0.041(4) 0.001(4) 0.001(3) -0.011(4)
C9 0.053(5) 0.065(5) 0.064(5) 0.007(4) -0.005(4) -0.002(4)
C10 0.052(4) 0.039(4) 0.065(5) 0.010(4) 0.007(4) 0.010(3)
C11 0.075(5) 0.056(5) 0.046(5) 0.012(4) 0.012(4) -0.003(4)
C12 0.089(6) 0.091(6) 0.061(6) -0.002(5) 0.000(5) -0.027(5)
C13 0.089(6) 0.076(6) 0.057(5) 0.009(4) 0.014(5) -0.016(5)
C14 0.058(5) 0.081(6) 0.101(7) -0.020(5) 0.030(5) -0.004(4)
C15 0.044(4) 0.056(4) 0.059(5) -0.005(4) 0.004(4) 0.006(3)
C16 0.082(6) 0.052(5) 0.055(5) 0.000(4) -0.002(4) 0.006(4)
C17 0.073(5) 0.067(5) 0.053(5) -0.002(4) 0.007(4) 0.008(4)
C18 0.057(4) 0.031(4) 0.061(5) 0.000(3) 0.007(4) 0.006(3)
C19 0.041(4) 0.033(4) 0.065(5) 0.001(3) 0.021(3) -0.005(3)
C20 0.030(4) 0.043(4) 0.059(5) -0.013(3) 0.000(3) 0.003(3)
C21 0.058(5) 0.044(4) 0.065(5) -0.011(4) 0.006(4) -0.003(3)
C22 0.051(4) 0.051(4) 0.045(4) -0.006(3) 0.005(3) 0.012(3)
C23 0.053(4) 0.056(4) 0.053(5) 0.002(4) 0.022(4) 0.000(4)
C24 0.054(4) 0.033(4) 0.042(4) 0.002(3) 0.012(3) -0.007(3)
C25 0.067(5) 0.048(4) 0.036(4) 0.003(3) 0.004(4) 0.011(4)
C26 0.076(6) 0.091(6) 0.061(6) -0.017(5) 0.022(4) 0.020(5)
C27 0.070(5) 0.055(5) 0.080(6) 0.001(4) 0.014(4) 0.016(4)
C28 0.049(5) 0.087(6) 0.100(7) -0.035(5) 0.006(5) 0.005(4)

loop_
_atom_site_label
_atom_site_type_symbol
_atom_site_fract_x
_atom_site_fract_y
_atom_site_fract_z
_atom_site_U_iso_or_equiv
_atom_site_thermal_displace_type
_atom_site_occupancy
_atom_site_calc_flag
_atom_site_refinement_flags
Br1 Br 0.19231(10) 0.92596(5) 0.39468(3) 0.0650(3) Uani 1 d .
Br2 Br 0.35554(12) 0.83602(6) 0.21453(4) 0.0822(4) Uani 1 d .
N1 N 0.0727(6) 1.1780(3) 0.1777(2) 0.0408(13) Uani 1 d .
N2 N 0.3441(6) 0.9330(3) 0.6237(2) 0.0382(13) Uani 1 d .
C1 C 0.1560(9) 1.2684(4) 0.1958(3) 0.055(2) Uani 1 d .
H1A H 0.2605 1.2752 0.1828 0.066 Uiso 1 calc R
H1B H 0.0861 1.3205 0.1846 0.066 Uiso 1 calc R
C2 C 0.1821(11) 1.2624(5) 0.2527(3) 0.072(2) Uani 1 d .
H2A H 0.1672 1.3224 0.2676 0.086 Uiso 1 calc R
H2B H 0.2924 1.2404 0.2648 0.086 Uiso 1 calc R
C3 C 0.0524(11) 1.1941(5) 0.2664(3) 0.069(2) Uani 1 d .
H3A H 0.1049 1.1415 0.2845 0.083 Uiso 1 calc R
H3B H -0.0199 1.2235 0.2877 0.083 Uiso 1 calc R
C4 C -0.0426(9) 1.1644(5) 0.2172(3) 0.055(2) Uani 1 d .
H4A H -0.1412 1.2017 0.2091 0.065 Uiso 1 calc R
H4B H -0.0747 1.1002 0.2187 0.065 Uiso 1 calc R
C5 C 0.1990(8) 1.1018(4) 0.1768(3) 0.045(2) Uani 1 d .
H5A H 0.1645 1.0471 0.1936 0.054 Uiso 1 calc R
H5B H 0.3053 1.1215 0.1942 0.054 Uiso 1 calc R
C6 C 0.2108(8) 1.0814(4) 0.1211(3) 0.047(2) Uani 1 d .
C7 C 0.1015(8) 1.0006(5) 0.1013(3) 0.053(2) Uani 1 d .
H7A H 0.1396 0.9463 0.1208 0.064 Uiso 1 calc R
H7B H 0.1179 0.9892 0.0663 0.064 Uiso 1 calc R
C8 C -0.0864(8) 1.0105(5) 0.1029(3) 0.052(2) Uani 1 d .
C9 C -0.1403(9) 1.1120(5) 0.1080(3) 0.062(2) Uani 1 d .
H9A H -0.2022 1.1303 0.0758 0.074 Uiso 1 calc R
H9B H -0.2159 1.1140 0.1331 0.074 Uiso 1 calc R
C10 C -0.0079(8) 1.1847(5) 0.1225(3) 0.052(2) Uani 1 d .
H10A H -0.0529 1.2467 0.1152 0.063 Uiso 1 calc R
C11 C 0.1371(9) 1.1683(5) 0.0947(3) 0.058(2) Uani 1 d .
H11A H 0.2143 1.2194 0.0989 0.070 Uiso 1 calc R
H11B H 0.1027 1.1578 0.0587 0.070 Uiso 1 calc R
C12 C -0.1819(11) 0.9742(6) 0.0529(3) 0.081(3) Uani 1 d .
H12A H -0.1535 1.0101 0.0250 0.122 Uiso 1 calc R
H12B H -0.2983 0.9790 0.0542 0.122 Uiso 1 calc R
H12C H -0.1534 0.9108 0.0483 0.122 Uiso 1 calc R
C13 C -0.1376(10) 0.9505(6) 0.1453(3) 0.074(2) Uani 1 d .
H13A H -0.0808 0.9707 0.1775 0.110 Uiso 1 calc R
H13B H -0.1096 0.8873 0.1397 0.110 Uiso 1 calc R
H13C H -0.2545 0.9556 0.1456 0.110 Uiso 1 calc R
C14 C 0.3890(9) 1.0627(6) 0.1127(4) 0.078(3) Uani 1 d .
H14A H 0.4572 1.1139 0.1253 0.117 Uiso 1 calc R
H14B H 0.3940 1.0547 0.0771 0.117 Uiso 1 calc R
H14C H 0.4278 1.0076 0.1307 0.117 Uiso 1 calc R
C15 C 0.4913(8) 0.9090(5) 0.6616(3) 0.053(2) Uani 1 d .
H15A H 0.5179 0.8440 0.6596 0.064 Uiso 1 calc R
H15B H 0.5866 0.9451 0.6556 0.064 Uiso 1 calc R
C16 C 0.4415(10) 0.9317(5) 0.7123(3) 0.064(2) Uani 1 d .
H16A H 0.5339 0.9582 0.7344 0.077 Uiso 1 calc R
H16B H 0.4063 0.8763 0.7283 0.077 Uiso 1 calc R
C17 C 0.3007(9) 1.0003(5) 0.7037(3) 0.064(2) Uani 1 d .
H17A H 0.2000 0.9739 0.7130 0.077 Uiso 1 calc R
H17B H 0.3269 1.0560 0.7234 0.077 Uiso 1 calc R
C18 C 0.2828(9) 1.0206(4) 0.6475(3) 0.050(2) Uani 1 d .
H18A H 0.3491 1.0734 0.6407 0.060 Uiso 1 calc R
H18B H 0.1685 1.0329 0.6342 0.060 Uiso 1 calc R
C19 C 0.2083(8) 0.8600(4) 0.6164(3) 0.045(2) Uani 1 d .
H19A H 0.1164 0.8783 0.6338 0.054 Uiso 1 calc R
H19B H 0.2501 0.8012 0.6301 0.054 Uiso 1 calc R
C20 C 0.1528(7) 0.8522(4) 0.5588(3) 0.045(2) Uani 1 d .
C21 C 0.2444(8) 0.7763(5) 0.5338(3) 0.056(2) Uani 1 d .
H21A H 0.2151 0.7174 0.5475 0.067 Uiso 1 calc R
H21B H 0.2038 0.7760 0.4977 0.067 Uiso 1 calc R
C22 C 0.4327(8) 0.7826(5) 0.5399(3) 0.049(2) Uani 1 d .
C23 C 0.4948(8) 0.8823(5) 0.5498(3) 0.053(2) Uani 1 d .
H23A H 0.5947 0.8797 0.5741 0.063 Uiso 1 calc R
H23B H 0.5253 0.9063 0.5183 0.063 Uiso 1 calc R
C24 C 0.3791(8) 0.9513(4) 0.5695(2) 0.043(2) Uani 1 d .
H24A H 0.4220 1.0140 0.5670 0.051 Uiso 1 calc R
C25 C 0.2095(9) 0.9443(4) 0.5400(3) 0.050(2) Uani 1 d .
H25A H 0.2133 0.9434 0.5036 0.061 Uiso 1 calc R
H25B H 0.1391 0.9944 0.5481 0.061 Uiso 1 calc R
C26 C 0.4933(10) 0.7495(6) 0.4900(3) 0.075(2) Uani 1 d .
H26A H 0.6115 0.7532 0.4936 0.113 Uiso 1 calc R
H26B H 0.4466 0.7879 0.4623 0.113 Uiso 1 calc R
H26C H 0.4595 0.6867 0.4834 0.113 Uiso 1 calc R
C27 C 0.5093(9) 0.7161(5) 0.5820(3) 0.068(2) Uani 1 d .
H27A H 0.6274 0.7206 0.5855 0.102 Uiso 1 calc R
H27B H 0.4763 0.6541 0.5730 0.102 Uiso 1 calc R
H27C H 0.4719 0.7323 0.6136 0.102 Uiso 1 calc R
C28 C -0.0307(9) 0.8372(6) 0.5486(4) 0.079(3) Uani 1 d .
H28A H -0.0572 0.7779 0.5614 0.119 Uiso 1 calc R
H28B H -0.0661 0.8396 0.5126 0.119 Uiso 1 calc R
H28C H -0.0858 0.8845 0.5652 0.119 Uiso 1 calc R
O1 O 0.4453(8) 0.7839(5) 0.3375(3) 0.089(2) Uiso 1 d D
O2 O 0.0969(8) 0.9560(5) 0.2715(2) 0.084(2) Uiso 1 d D
H4O H 0.0734 0.8974 0.2553(38) 0.165(42) Uiso 1 d D
H2O H 0.4465 0.8291 0.3636 0.110(31) Uiso 1 d D
H3O H 0.1782 0.9995 0.2855 0.053(19) Uiso 1 d D
H1O H 0.4129 0.7495 0.3070 0.095(28) Uiso 1 d D

loop_
_atom_type_symbol
_atom_type_description
_atom_type_scat_dispersion_real
_atom_type_scat_dispersion_imag
_atom_type_scat_source
C C 0.0033 0.0016 'International Tables Vol C Tables 4.2.6.8 and 6.1.1.4'
H H 0.0000 0.0000 'International Tables Vol C Tables 4.2.6.8 and 6.1.1.4'
N N 0.0061 0.0033 'International Tables Vol C Tables 4.2.6.8 and 6.1.1.4'
Br Br -0.2901 2.4595 'International Tables Vol C Tables 4.2.6.8 and 6.1.1.4'
O O 0.0106 0.0060 'International Tables Vol C Tables 4.2.6.8 and 6.1.1.4'

loop_
_geom_angle_atom_site_label_1
_geom_angle_atom_site_label_2
_geom_angle_atom_site_label_3
_geom_angle
C4 N1 C5 114.0(5)
C4 N1 C1 100.8(5)
C5 N1 C1 110.8(5)
C4 N1 C10 116.3(5)
C5 N1 C10 103.7(5)
C1 N1 C10 111.4(5)
C15 N2 C24 115.8(5)
C15 N2 C19 115.3(5)
C24 N2 C19 103.1(5)
C15 N2 C18 101.1(5)
C24 N2 C18 111.0(4)
C19 N2 C18 110.7(5)
C2 C1 N1 105.4(5)
C1 C2 C3 105.6(6)
C4 C3 C2 105.9(6)
C3 C4 N1 105.7(6)
N1 C5 C6 106.9(5)
C7 C6 C5 111.8(5)
C7 C6 C11 107.4(6)
C5 C6 C11 102.3(5)
C7 C6 C14 109.9(6)
C5 C6 C14 111.2(6)
C11 C6 C14 113.9(6)
C6 C7 C8 117.2(6)
C13 C8 C12 106.5(6)
C13 C8 C9 111.6(6)
C12 C8 C9 106.4(6)
C13 C8 C7 109.9(6)
C12 C8 C7 109.4(6)
C9 C8 C7 112.7(6)
C10 C9 C8 118.6(6)
C11 C10 C9 110.4(6)
C11 C10 N1 101.3(5)
C9 C10 N1 113.6(6)
C10 C11 C6 101.2(5)
C16 C15 N2 105.1(5)
C15 C16 C17 107.6(6)
C18 C17 C16 104.3(6)
C17 C18 N2 104.7(5)
N2 C19 C20 106.7(5)
C28 C20 C25 114.2(6)
C28 C20 C21 110.6(6)
C25 C20 C21 107.4(6)
C28 C20 C19 110.0(6)
C25 C20 C19 101.5(5)
C21 C20 C19 112.8(5)
C22 C21 C20 117.1(5)
C21 C22 C27 110.1(6)
C21 C22 C23 112.2(5)
C27 C22 C23 111.7(6)
C21 C22 C26 109.0(6)
C27 C22 C26 106.2(6)
C23 C22 C26 107.5(6)
C24 C23 C22 118.0(5)
C25 C24 C23 110.6(5)
C25 C24 N2 101.6(5)
C23 C24 N2 114.5(5)
C24 C25 C20 100.9(5)

loop_
_geom_bond_atom_site_label_1
_geom_bond_atom_site_label_2
_geom_bond_distance
N1 C4 1.515(8)
N1 C5 1.514(8)
N1 C1 1.523(8)
N1 C10 1.526(8)
N2 C15 1.502(8)
N2 C24 1.527(8)
N2 C19 1.527(8)
N2 C18 1.532(8)
C1 C2 1.498(10)
C2 C3 1.531(11)
C3 C4 1.490(10)
C5 C6 1.524(9)
C6 C7 1.523(9)
C6 C11 1.525(9)
C6 C14 1.528(10)
C7 C8 1.550(9)
C8 C13 1.526(10)
C8 C12 1.540(10)
C8 C9 1.547(10)
C9 C10 1.522(10)
C10 C11 1.500(10)
C15 C16 1.495(10)
C16 C17 1.516(10)
C17 C18 1.507(9)
C19 C20 1.539(9)
C20 C28 1.504(9)
C20 C25 1.519(9)
C20 C21 1.532(9)
C21 C22 1.529(10)
C22 C27 1.542(9)
C22 C23 1.542(9)
C22 C26 1.551(10)
C23 C24 1.517(9)
C24 C25 1.501(9)
